data_7246509
loop_
_publ_author_name
'Carballo, Rosa'
'Lago, Ana Bel\'en'
'V\'azquez-Toir\'an, Mar\'ia'
'Est\'evez, Laura'
'V\'azquez-L\'opez, Ezequiel M.'

_publ_section_title
;
 Square-planar and octahedral nickel complexes of an acylhydrazone ligand
 and the serendipitous isolation of a potential octahedral nickel
 acylhydrazone precursor
;
_journal_issue 16
_journal_name_full CrystEngComm
_journal_page_first 2463
_journal_page_last 2472
_journal_paper_doi 10.1039/D3CE00160A
_journal_volume 25
_journal_year 2023
_chemical_formula_sum 'C26 H21.06 N4 Ni0.5 O3'
_chemical_formula_weight 466.88
_space_group_crystal_system trigonal
_space_group_IT_number 148
_space_group_name_Hall '-R 3'
_space_group_name_H-M_alt 'R -3 :H'
_atom_sites_solution_hydrogens geom
_audit_creation_method SHELXL-2018/3
_audit_update_record
;
2022-12-19 deposited with the CCDC.	2023-03-22 downloaded from the CCDC.
;
_cell_angle_alpha 90
_cell_angle_beta 90
_cell_angle_gamma 120
_cell_formula_units_Z 18
_cell_length_a 34.338(2)
_cell_length_b 34.338(2)
_cell_length_c 12.6009(11)
_cell_measurement_reflns_used 5224
_cell_measurement_temperature 173(2)
_cell_measurement_theta_max 27.0990
_cell_measurement_theta_min 2.11
_cell_volume 12867.1(15)
_computing_cell_refinement 'CrysAlisPro 1.171.40.53 (Rigaku OD, 2019)'
_computing_data_collection 'CrysAlisPro 1.171.40.53 (Rigaku OD, 2019)'
_computing_data_reduction 'CrysAlisPro 1.171.40.53 (Rigaku OD, 2019)'
_computing_structure_refinement 'SHELXL-2018/3 (Sheldrick, 2018)'
_computing_structure_solution 'SHELXT 2014/4 (Sheldrick, 2014)'
_diffrn_ambient_temperature 173(2)
_diffrn_measured_fraction_theta_full 0.997
_diffrn_measured_fraction_theta_max 0.972
_diffrn_measurement_device_type 'SuperNova, Dualflex, EosS2'
_diffrn_measurement_method '\f and \w scans'
_diffrn_radiation_type CuK\a
_diffrn_radiation_wavelength 1.54184
_diffrn_reflns_av_R_equivalents 0.0502
_diffrn_reflns_av_unetI/netI 0.0362
_diffrn_reflns_Laue_measured_fraction_full 0.997
_diffrn_reflns_Laue_measured_fraction_max 0.972
_diffrn_reflns_limit_h_max 29
_diffrn_reflns_limit_h_min -42
_diffrn_reflns_limit_k_max 42
_diffrn_reflns_limit_k_min -39
_diffrn_reflns_limit_l_max 15
_diffrn_reflns_limit_l_min -14
_diffrn_reflns_number 28739
_diffrn_reflns_point_group_measured_fraction_full 0.997
_diffrn_reflns_point_group_measured_fraction_max 0.972
_diffrn_reflns_theta_full 67.684
_diffrn_reflns_theta_max 74.225
_diffrn_reflns_theta_min 3.810
_exptl_absorpt_coefficient_mu 0.886
_exptl_absorpt_correction_T_max 1.000
_exptl_absorpt_correction_T_min 0.804
_exptl_absorpt_correction_type gaussian
_exptl_absorpt_process_details
; 
CrysAlisPro 1.171.40.53 (Rigaku Oxford Diffraction, 2019) 
Numerical absorption correction based on gaussian integration over 
   a multifaceted crystal model 
Empirical absorption correction using spherical harmonics, 
 implemented in SCALE3 ABSPACK scaling algorithm. 
;
_exptl_crystal_colour red
_exptl_crystal_density_diffrn 1.085
_exptl_crystal_density_method 'not measured'
_exptl_crystal_description prism
_exptl_crystal_F_000 4375
_exptl_crystal_size_max 0.132
_exptl_crystal_size_mid 0.107
_exptl_crystal_size_min 0.082
_refine_diff_density_max 0.561
_refine_diff_density_min -0.357
_refine_diff_density_rms 0.050
_refine_ls_extinction_method none
_refine_ls_goodness_of_fit_ref 1.056
_refine_ls_hydrogen_treatment constr
_refine_ls_matrix_type full
_refine_ls_number_parameters 324
_refine_ls_number_reflns 5673
_refine_ls_number_restraints 2
_refine_ls_restrained_S_all 1.056
_refine_ls_R_factor_all 0.0945
_refine_ls_R_factor_gt 0.0670
_refine_ls_shift/su_max 0.000
_refine_ls_shift/su_mean 0.000
_refine_ls_structure_factor_coef Fsqd
_refine_ls_weighting_details 'w=1/[\s^2^(Fo^2^)+(0.1215P)^2^+7.5060P] where P=(Fo^2^+2Fc^2^)/3'
_refine_ls_weighting_scheme calc
_refine_ls_wR_factor_gt 0.1924
_refine_ls_wR_factor_ref 0.2197
_reflns_Friedel_coverage 0.000
_reflns_number_gt 3799
_reflns_number_total 5673
_reflns_threshold_expression 'I > 2\s(I)'
_cod_data_source_file d3ce00160a2.cif
_cod_data_source_block 3_sq
_cod_depositor_comments 'Adding full bibliography for 7246508--7246511.cif.'
_cod_original_cell_volume 12867(2)
_cod_original_formula_sum 'C26 H21.06 N4 Ni0.50 O3'
_cod_database_code 7246509
_shelx_shelxl_version_number 2018/3
_shelx_space_group_comment
; 
The symmetry employed for this shelxl refinement is uniquely defined 
by the following loop, which should always be used as a source of 
symmetry information in preference to the above space-group names. 
They are only intended as comments. 
;

loop_
_space_group_symop_operation_xyz
'x, y, z'
'-y, x-y, z'
'-x+y, -x, z'
'x+2/3, y+1/3, z+1/3'
'-y+2/3, x-y+1/3, z+1/3'
'-x+y+2/3, -x+1/3, z+1/3'
'x+1/3, y+2/3, z+2/3'
'-y+1/3, x-y+2/3, z+2/3'
'-x+y+1/3, -x+2/3, z+2/3'
'-x, -y, -z'
'y, -x+y, -z'
'x-y, x, -z'
'-x+2/3, -y+1/3, -z+1/3'
'y+2/3, -x+y+1/3, -z+1/3'
'x-y+2/3, x+1/3, -z+1/3'
'-x+1/3, -y+2/3, -z+2/3'
'y+1/3, -x+y+2/3, -z+2/3'
'x-y+1/3, x+2/3, -z+2/3'

loop_
_atom_site_label
_atom_site_type_symbol
_atom_site_fract_x
_atom_site_fract_y
_atom_site_fract_z
_atom_site_U_iso_or_equiv
_atom_site_adp_type
_atom_site_occupancy
_atom_site_site_symmetry_order
_atom_site_calc_flag
_atom_site_refinement_flags_posn
_atom_site_refinement_flags_adp
_atom_site_refinement_flags_occupancy
_atom_site_disorder_assembly
_atom_site_disorder_group
Ni1 Ni 1.000000 0.500000 0.500000 0.0531(2) Uani 1 2 d S . P . .
O1 O 0.98168(7) 0.54536(7) 0.45670(18) 0.0680(6) Uani 1 1 d . . . . .
N1 N 0.94111(8) 0.52270(8) 0.6133(2) 0.0547(6) Uani 1 1 d . . . . .
N2 N 0.95479(8) 0.49066(8) 0.6163(2) 0.0615(6) Uani 1 1 d . . . . .
O2 O 0.90744(13) 0.68107(11) 0.4747(2) 0.1015(10) Uani 1 1 d . . . . .
H20 H 0.912758 0.691716 0.413000 0.152 Uiso 1 1 calc R U . . .
N10 N 0.94696(9) 0.44969(10) 0.4031(2) 0.0708(7) Uani 1 1 d . . . . .
C1 C 0.95707(10) 0.54834(10) 0.5271(2) 0.0593(7) Uani 1 1 d . . . . .
C2 C 0.94418(10) 0.58369(10) 0.5127(3) 0.0615(7) Uani 1 1 d . . . . .
C9 C 0.90580(10) 0.45052(11) 0.7703(3) 0.0635(7) Uani 1 1 d . . . . .
O3 O 0.81483(14) 0.41314(15) 1.0167(3) 0.1275(14) Uani 1 1 d . . . . .
H10 H 0.795820 0.421328 1.006362 0.191 Uiso 1 1 calc R U . . .
C8 C 0.93883(11) 0.46036(10) 0.6877(3) 0.0656(8) Uani 1 1 d . . . . .
H11 H 0.950718 0.440632 0.686566 0.079 Uiso 1 1 calc R U . . .
C3 C 0.96312(12) 0.61498(12) 0.4330(3) 0.0735(9) Uani 1 1 d . . . . .
H3 H 0.984315 0.613798 0.386633 0.088 Uiso 1 1 calc R U . . .
C7 C 0.91296(12) 0.58575(12) 0.5771(3) 0.0694(8) Uani 1 1 d . . . . .
H7 H 0.899453 0.564485 0.632812 0.083 Uiso 1 1 calc R U . . .
C5 C 0.92071(13) 0.64996(13) 0.4837(3) 0.0749(9) Uani 1 1 d . . . . .
C10 C 0.87922(12) 0.47112(12) 0.7824(3) 0.0776(10) Uani 1 1 d . . . . .
H14 H 0.882517 0.493770 0.733935 0.093 Uiso 1 1 calc R U . . .
C6 C 0.90083(14) 0.61818(13) 0.5624(3) 0.0781(10) Uani 1 1 d . . . . .
H6 H 0.878659 0.618537 0.606831 0.094 Uiso 1 1 calc R U . . .
C11 C 0.84855(12) 0.45846(13) 0.8641(3) 0.0813(11) Uani 1 1 d . . . . .
H15 H 0.830871 0.472489 0.871707 0.098 Uiso 1 1 calc R U . . .
C4 C 0.95192(14) 0.64834(13) 0.4189(3) 0.0796(10) Uani 1 1 d . . . . .
H4 H 0.965913 0.670033 0.364202 0.095 Uiso 1 1 calc R U . . .
C14 C 0.89885(14) 0.41688(13) 0.8408(3) 0.0811(10) Uani 1 1 d . . . . .
H18 H 0.915731 0.402003 0.833069 0.097 Uiso 1 1 calc R U . . .
C12 C 0.84343(14) 0.42596(14) 0.9341(3) 0.0854(11) Uani 1 1 d . . . . .
N32 N 0.68661(14) 0.23527(13) 0.0519(4) 0.1197(15) Uani 1 1 d . . . . .
C22 C 0.92868(13) 0.40585(12) 0.4205(4) 0.0877(11) Uani 1 1 d . . . . .
H22 H 0.941132 0.395811 0.473928 0.105 Uiso 1 1 calc R U . . .
C26 C 0.92889(14) 0.46174(16) 0.3245(3) 0.0918(12) Uani 1 1 d . . . . .
H26 H 0.942163 0.492847 0.308504 0.110 Uiso 1 1 calc R U . . .
C13 C 0.86821(16) 0.40443(16) 0.9214(4) 0.0947(13) Uani 1 1 d . . . . .
H17 H 0.863918 0.381066 0.968720 0.114 Uiso 1 1 calc R U . . .
C23 C 0.89162(17) 0.37402(16) 0.3625(5) 0.1145(18) Uani 1 1 d . . . . .
H23 H 0.879486 0.342905 0.376755 0.137 Uiso 1 1 calc R U . . .
C24 C 0.87261(16) 0.3874(2) 0.2850(5) 0.127(2) Uani 1 1 d . . . . .
C31 C 0.71252(19) 0.22333(17) 0.0933(5) 0.1135(17) Uani 1 1 d . . . . .
H31 H 0.703491 0.192295 0.090458 0.136 Uiso 1 1 calc R U . . .
C25 C 0.89241(16) 0.4320(2) 0.2656(4) 0.1214(19) Uani 1 1 d . . . . .
H25 H 0.881103 0.442749 0.211069 0.146 Uiso 1 1 calc R U . . .
C29 C 0.76753(15) 0.29435(18) 0.1494(5) 0.1088(15) Uani 1 1 d . . . . .
C30 C 0.75242(18) 0.2515(2) 0.1416(5) 0.1158(17) Uani 1 1 d . . . . .
H30 H 0.769656 0.239333 0.170458 0.139 Uiso 1 1 calc R U . . .
C27A C 0.8312(3) 0.3621(2) 0.2166(7) 0.0950(18) Uani 0.69 1 d D . P A 1
H27A H 0.820865 0.378421 0.176192 0.114 Uiso 0.69 1 calc R U P A 1
C28A C 0.8102(3) 0.3198(3) 0.2119(8) 0.100(2) Uani 0.69 1 d D . P A 1
H28A H 0.821623 0.303532 0.248893 0.120 Uiso 0.69 1 calc R U P A 1
C27B C 0.8350(4) 0.3367(4) 0.2528(9) 0.064(3) Uani 0.31 1 d D . P A 2
H27B H 0.833957 0.309675 0.274390 0.077 Uiso 0.31 1 calc R U P A 2
C28B C 0.8066(5) 0.3404(6) 0.1914(13) 0.088(4) Uani 0.31 1 d D . P A 2
H28B H 0.809327 0.368556 0.173500 0.105 Uiso 0.31 1 calc R U P A 2
C34 C 0.7455(3) 0.3095(2) 0.0865(10) 0.228(6) Uani 1 1 d . . . . .
H34 H 0.757570 0.340914 0.077188 0.274 Uiso 1 1 calc R U . . .
C33 C 0.7058(3) 0.2795(2) 0.0361(10) 0.225(6) Uani 1 1 d . . . . .
H33 H 0.691881 0.290659 -0.010585 0.271 Uiso 1 1 calc R U . . .

loop_
_atom_site_aniso_label
_atom_site_aniso_U_11
_atom_site_aniso_U_22
_atom_site_aniso_U_33
_atom_site_aniso_U_23
_atom_site_aniso_U_13
_atom_site_aniso_U_12
Ni1 0.0461(4) 0.0527(4) 0.0615(4) 0.0007(3) 0.0033(3) 0.0254(3)
O1 0.0681(13) 0.0695(13) 0.0720(14) 0.0064(10) 0.0066(11) 0.0384(11)
N1 0.0529(12) 0.0523(12) 0.0633(14) 0.0073(11) 0.0066(10) 0.0294(10)
N2 0.0580(13) 0.0568(13) 0.0718(16) -0.0011(12) -0.0029(12) 0.0302(11)
O2 0.156(3) 0.115(2) 0.0852(18) 0.0174(17) 0.0113(19) 0.106(2)
N10 0.0537(14) 0.0724(17) 0.0775(18) -0.0110(14) -0.0009(13) 0.0249(13)
C1 0.0510(14) 0.0588(16) 0.0635(18) -0.0039(13) -0.0041(13) 0.0240(13)
C2 0.0586(16) 0.0623(16) 0.0673(18) -0.0011(14) -0.0086(14) 0.0329(14)
C9 0.0545(15) 0.0656(17) 0.0715(19) -0.0040(15) 0.0090(14) 0.0308(14)
O3 0.142(3) 0.164(3) 0.124(3) 0.063(2) 0.074(2) 0.111(3)
C8 0.0642(17) 0.0578(16) 0.079(2) 0.0031(15) 0.0032(15) 0.0333(14)
C3 0.0689(19) 0.080(2) 0.082(2) 0.0034(18) 0.0058(17) 0.0451(17)
C7 0.0712(19) 0.0729(19) 0.076(2) 0.0100(16) 0.0046(16) 0.0451(17)
C5 0.091(2) 0.083(2) 0.072(2) -0.0006(17) -0.0074(18) 0.059(2)
C10 0.071(2) 0.075(2) 0.097(3) 0.0201(19) 0.0207(19) 0.0446(18)
C6 0.093(2) 0.091(2) 0.077(2) 0.0107(19) 0.0094(19) 0.065(2)
C11 0.075(2) 0.086(2) 0.102(3) 0.022(2) 0.029(2) 0.0544(19)
C4 0.087(2) 0.079(2) 0.078(2) 0.0171(18) 0.0051(19) 0.0454(19)
C14 0.092(2) 0.086(2) 0.090(3) 0.0174(19) 0.020(2) 0.064(2)
C12 0.086(2) 0.099(3) 0.092(3) 0.025(2) 0.029(2) 0.062(2)
N32 0.086(2) 0.081(2) 0.175(4) -0.040(3) -0.042(3) 0.029(2)
C22 0.065(2) 0.063(2) 0.116(3) -0.014(2) 0.005(2) 0.0174(16)
C26 0.074(2) 0.101(3) 0.084(3) -0.009(2) -0.014(2) 0.032(2)
C13 0.107(3) 0.103(3) 0.103(3) 0.033(2) 0.034(2) 0.074(3)
C23 0.083(3) 0.081(3) 0.136(4) -0.028(3) 0.020(3) 0.009(2)
C24 0.062(2) 0.154(5) 0.112(4) -0.052(4) -0.005(2) 0.014(3)
C31 0.124(4) 0.088(3) 0.123(4) -0.026(3) -0.045(3) 0.050(3)
C25 0.071(3) 0.159(5) 0.099(3) -0.027(3) -0.025(2) 0.032(3)
C29 0.069(2) 0.103(3) 0.128(4) -0.012(3) -0.022(2) 0.023(2)
C30 0.099(3) 0.119(4) 0.124(4) -0.022(3) -0.039(3) 0.051(3)
C27A 0.076(4) 0.081(4) 0.112(5) -0.003(4) -0.017(4) 0.027(4)
C28A 0.080(5) 0.073(4) 0.134(6) -0.005(5) -0.022(4) 0.030(4)
C27B 0.049(5) 0.048(5) 0.077(7) -0.003(5) -0.020(5) 0.010(5)
C28B 0.063(8) 0.043(6) 0.131(12) 0.004(7) -0.035(7) 0.007(6)
C34 0.173(7) 0.086(4) 0.388(16) -0.036(6) -0.150(9) 0.037(4)
C33 0.174(7) 0.102(4) 0.363(15) -0.017(6) -0.155(9) 0.041(5)

loop_
_atom_type_symbol
_atom_type_description
_atom_type_scat_dispersion_real
_atom_type_scat_dispersion_imag
_atom_type_scat_source
C C 0.0181 0.0091 'International Tables Vol C Tables 4.2.6.8 and 6.1.1.4'
H H 0.0000 0.0000 'International Tables Vol C Tables 4.2.6.8 and 6.1.1.4'
N N 0.0311 0.0180 'International Tables Vol C Tables 4.2.6.8 and 6.1.1.4'
Ni Ni -3.0029 0.5091 'International Tables Vol C Tables 4.2.6.8 and 6.1.1.4'
O O 0.0492 0.0322 'International Tables Vol C Tables 4.2.6.8 and 6.1.1.4'

loop_
_geom_angle_atom_site_label_1
_geom_angle_atom_site_label_2
_geom_angle_atom_site_label_3
_geom_angle
_geom_angle_site_symmetry_1
_geom_angle_site_symmetry_3
_geom_angle_publ_flag
O1 Ni1 O1 180.00(13) 10_766 . ?
O1 Ni1 N2 100.96(9) 10_766 . ?
O1 Ni1 N2 79.04(9) . . ?
O1 Ni1 N2 79.04(9) 10_766 10_766 ?
O1 Ni1 N2 100.96(9) . 10_766 ?
N2 Ni1 N2 180.0 . 10_766 ?
O1 Ni1 N10 89.95(11) 10_766 . ?
O1 Ni1 N10 90.05(11) . . ?
N2 Ni1 N10 90.54(10) . . ?
N2 Ni1 N10 89.46(10) 10_766 . ?
O1 Ni1 N10 90.05(11) 10_766 10_766 ?
O1 Ni1 N10 89.95(11) . 10_766 ?
N2 Ni1 N10 89.46(10) . 10_766 ?
N2 Ni1 N10 90.53(10) 10_766 10_766 ?
N10 Ni1 N10 180.0 . 10_766 ?
C1 O1 Ni1 110.5(2) . . ?
C1 N1 N2 110.7(2) . . ?
C8 N2 N1 119.1(3) . . ?
C8 N2 Ni1 128.2(2) . . ?
N1 N2 Ni1 112.70(19) . . ?
C22 N10 C26 116.3(4) . . ?
C22 N10 Ni1 123.1(3) . . ?
C26 N10 Ni1 120.5(3) . . ?
O1 C1 N1 126.1(3) . . ?
O1 C1 C2 117.5(3) . . ?
N1 C1 C2 116.4(3) . . ?
C3 C2 C7 117.9(3) . . ?
C3 C2 C1 120.4(3) . . ?
C7 C2 C1 121.7(3) . . ?
C14 C9 C10 117.7(3) . . ?
C14 C9 C8 116.4(3) . . ?
C10 C9 C8 125.8(3) . . ?
N2 C8 C9 131.7(3) . . ?
C2 C3 C4 121.4(3) . . ?
C2 C7 C6 121.3(3) . . ?
O2 C5 C4 124.0(4) . . ?
O2 C5 C6 117.0(3) . . ?
C4 C5 C6 119.0(3) . . ?
C11 C10 C9 120.3(3) . . ?
C5 C6 C7 120.4(3) . . ?
C12 C11 C10 120.5(3) . . ?
C5 C4 C3 120.1(3) . . ?
C13 C14 C9 121.6(3) . . ?
O3 C12 C11 122.9(3) . . ?
O3 C12 C13 117.2(4) . . ?
C11 C12 C13 120.0(4) . . ?
C31 N32 C33 113.9(5) . . ?
N10 C22 C23 121.9(5) . . ?
N10 C26 C25 124.1(5) . . ?
C14 C13 C12 120.0(4) . . ?
C24 C23 C22 120.5(5) . . ?
C25 C24 C23 117.0(4) . . ?
C25 C24 C27A 110.2(7) . . ?
C23 C24 C27A 132.7(7) . . ?
C25 C24 C27B 148.6(7) . . ?
C23 C24 C27B 94.2(7) . . ?
N32 C31 C30 125.1(5) . . ?
C24 C25 C26 120.0(6) . . ?
C30 C29 C34 113.9(5) . . ?
C30 C29 C28A 114.9(6) . . ?
C34 C29 C28A 130.4(6) . . ?
C30 C29 C28B 145.6(7) . . ?
C34 C29 C28B 99.7(7) . . ?
C29 C30 C31 121.9(5) . . ?
C28A C27A C24 121.7(10) . . ?
C27A C28A C29 121.8(10) . . ?
C28B C27B C24 106.1(13) . . ?
C27B C28B C29 114.0(15) . . ?
C29 C34 C33 120.7(7) . . ?
N32 C33 C34 121.3(7) . . ?

loop_
_geom_bond_atom_site_label_1
_geom_bond_atom_site_label_2
_geom_bond_distance
_geom_bond_site_symmetry_2
_geom_bond_publ_flag
Ni1 O1 2.025(2) 10_766 ?
Ni1 O1 2.025(2) . ?
Ni1 N2 2.040(3) . ?
Ni1 N2 2.040(3) 10_766 ?
Ni1 N10 2.156(3) . ?
Ni1 N10 2.156(3) 10_766 ?
O1 C1 1.264(4) . ?
N1 C1 1.332(4) . ?
N1 N2 1.396(3) . ?
N2 C8 1.273(4) . ?
O2 C5 1.359(4) . ?
N10 C22 1.328(5) . ?
N10 C26 1.339(5) . ?
C1 C2 1.496(4) . ?
C2 C3 1.374(5) . ?
C2 C7 1.374(5) . ?
C9 C14 1.379(5) . ?
C9 C10 1.415(4) . ?
C9 C8 1.450(5) . ?
O3 C12 1.345(5) . ?
C3 C4 1.390(5) . ?
C7 C6 1.383(5) . ?
C5 C4 1.371(5) . ?
C5 C6 1.377(5) . ?
C10 C11 1.379(5) . ?
C11 C12 1.363(5) . ?
C14 C13 1.369(5) . ?
C12 C13 1.387(5) . ?
N32 C31 1.263(6) . ?
N32 C33 1.334(8) . ?
C22 C23 1.399(6) . ?
C26 C25 1.373(6) . ?
C23 C24 1.376(9) . ?
C24 C25 1.350(9) . ?
C24 C27A 1.511(10) . ?
C24 C27B 1.617(13) . ?
C31 C30 1.363(7) . ?
C29 C30 1.297(7) . ?
C29 C34 1.365(9) . ?
C29 C28A 1.499(10) . ?
C29 C28B 1.569(17) . ?
C27A C28A 1.259(9) . ?
C27B C28B 1.301(14) . ?
C34 C33 1.386(9) . ?

loop_
_geom_hbond_atom_site_label_D
_geom_hbond_atom_site_label_H
_geom_hbond_atom_site_label_A
_geom_hbond_distance_DH
_geom_hbond_distance_HA
_geom_hbond_distance_DA
_geom_hbond_angle_DHA
_geom_hbond_site_symmetry_A
_geom_hbond_publ_flag
O2 H20 N1 0.84 2.02 2.834(4) 163.0 9_664 yes
O2 H20 N2 0.84 2.54 3.174(4) 133.4 9_664 yes
O3 H10 N32 0.84 1.91 2.671(5) 150.9 2_656 yes
C22 H22 O1 0.95 2.55 3.085(5) 115.7 10_766 yes
C26 H26 O1 0.95 2.48 3.017(5) 116.0 . yes
C34 H34 O3 0.95 2.39 3.261(9) 151.9 1_554 yes
